data_4130205
loop_
_publ_author_name
'Zhang, Xiaolei'
'Dai, Huimin'
'Yan, Hong'
'Zou, Wenli'
'Cremer, Dieter'

_publ_section_title
;
 B-H&#x00B7;&#x00B7;&#x00B7;\p Interaction: A New Type of Nonclassical
 Hydrogen Bonding.
;
_journal_issue 13
_journal_name_full 'Journal of the American Chemical Society'
_journal_page_first 4334
_journal_page_last 4337
_journal_paper_doi 10.1021/jacs.6b01249
_journal_volume 138
_journal_year 2016
_chemical_formula_sum 'C18 H40 B10 Ir P S2'
_chemical_formula_weight 651.89
_space_group_IT_number 33
_space_group_name_Hall 'P 2c -2n'
_space_group_name_H-M_alt 'P n a 21'
_symmetry_cell_setting orthorhombic
_symmetry_space_group_name_H-M 'P n a 21'
_atom_sites_solution_hydrogens geom
_atom_sites_solution_primary direct
_atom_sites_solution_secondary difmap
_audit_creation_method SHELXL-97
_cell_angle_alpha 90.00
_cell_angle_beta 90.00
_cell_angle_gamma 90.00
_cell_formula_units_Z 4
_cell_length_a 22.537(3)
_cell_length_b 9.9686(11)
_cell_length_c 12.6468(14)
_cell_measurement_temperature 293(2)
_cell_volume 2841.3(6)
_computing_structure_refinement 'SHELXL-97 (Sheldrick, 1997)'
_computing_structure_solution 'SHELXS-97 (Sheldrick, 1990)'
_diffrn_ambient_temperature 293(2)
_diffrn_measured_fraction_theta_full 1.000
_diffrn_measured_fraction_theta_max 1.000
_diffrn_radiation_monochromator graphite
_diffrn_radiation_source 'fine-focus sealed tube'
_diffrn_radiation_type MoK\a
_diffrn_radiation_wavelength 0.71073
_diffrn_reflns_av_R_equivalents 0.0428
_diffrn_reflns_av_sigmaI/netI 0.0513
_diffrn_reflns_limit_h_max 27
_diffrn_reflns_limit_h_min -27
_diffrn_reflns_limit_k_max 12
_diffrn_reflns_limit_k_min -11
_diffrn_reflns_limit_l_max 15
_diffrn_reflns_limit_l_min -15
_diffrn_reflns_number 16177
_diffrn_reflns_theta_full 26.00
_diffrn_reflns_theta_max 26.00
_diffrn_reflns_theta_min 1.81
_exptl_absorpt_coefficient_mu 4.909
_exptl_crystal_density_diffrn 1.524
_exptl_crystal_density_method 'not measured'
_exptl_crystal_description block
_exptl_crystal_F_000 1288
_refine_diff_density_max 1.093
_refine_diff_density_min -0.544
_refine_diff_density_rms 0.089
_refine_ls_abs_structure_details 'Flack H D (1983), Acta Cryst. A39, 876-881'
_refine_ls_abs_structure_Flack 0.037(7)
_refine_ls_extinction_method none
_refine_ls_goodness_of_fit_ref 1.013
_refine_ls_hydrogen_treatment mixed
_refine_ls_matrix_type full
_refine_ls_number_parameters 298
_refine_ls_number_reflns 5440
_refine_ls_number_restraints 1
_refine_ls_restrained_S_all 1.013
_refine_ls_R_factor_all 0.0295
_refine_ls_R_factor_gt 0.0262
_refine_ls_shift/su_max 0.001
_refine_ls_shift/su_mean 0.000
_refine_ls_structure_factor_coef Fsqd
_refine_ls_weighting_details 'calc w=1/[\s^2^(Fo^2^)+(0.0176P)^2^+0.0000P] where P=(Fo^2^+2Fc^2^)/3'
_refine_ls_weighting_scheme calc
_refine_ls_wR_factor_gt 0.0601
_refine_ls_wR_factor_ref 0.0611
_reflns_number_gt 4981
_reflns_number_total 5440
_reflns_threshold_expression >2sigma(I)
_cod_data_source_file ja6b01249_si_001.cif
_cod_data_source_block B4
_cod_original_sg_symbol_H-M Pna21
_cod_database_code 4130205

loop_
_symmetry_equiv_pos_as_xyz
'x, y, z'
'-x, -y, z+1/2'
'-x+1/2, y+1/2, z+1/2'
'x+1/2, -y+1/2, z'

loop_
_atom_site_label
_atom_site_type_symbol
_atom_site_fract_x
_atom_site_fract_y
_atom_site_fract_z
_atom_site_U_iso_or_equiv
_atom_site_adp_type
_atom_site_occupancy
_atom_site_symmetry_multiplicity
_atom_site_calc_flag
_atom_site_refinement_flags
Ir1 Ir 0.853526(6) 0.172697(13) 0.251443(16) 0.03775(6) Uani 1 1 d .
S3 S 0.91814(5) 0.36364(11) 0.25731(18) 0.0461(2) Uani 1 1 d .
S4 S 0.82406(5) 0.20461(11) 0.43340(10) 0.0393(2) Uani 1 1 d .
P2 P 0.77781(6) 0.30762(13) 0.19773(11) 0.0449(3) Uani 1 1 d .
C24 C 0.7043(2) 0.2297(6) 0.1990(5) 0.0549(14) Uani 1 1 d .
H54A H 0.6766 0.2900 0.1646 0.066 Uiso 1 1 calc R
H53B H 0.7059 0.1481 0.1574 0.066 Uiso 1 1 calc R
C25 C 0.6808(3) 0.1962(7) 0.3049(6) 0.0754(19) Uani 1 1 d .
H56A H 0.7067 0.1330 0.3387 0.113 Uiso 1 1 calc R
H55B H 0.6420 0.1577 0.2978 0.113 Uiso 1 1 calc R
H57C H 0.6784 0.2763 0.3469 0.113 Uiso 1 1 calc R
C27 C 0.8343(3) 0.4477(12) 0.0314(7) 0.139(5) Uani 1 1 d .
H52A H 0.8320 0.5309 0.0692 0.209 Uiso 1 1 calc R
H51B H 0.8347 0.4652 -0.0433 0.209 Uiso 1 1 calc R
H50C H 0.8700 0.4014 0.0509 0.209 Uiso 1 1 calc R
C26 C 0.7812(3) 0.3617(8) 0.0584(5) 0.083(2) Uani 1 1 d .
H48A H 0.7817 0.2826 0.0138 0.099 Uiso 1 1 calc R
H49B H 0.7454 0.4115 0.0421 0.099 Uiso 1 1 calc R
C23 C 0.7126(2) 0.5471(5) 0.2386(9) 0.086(2) Uani 1 1 d .
H46A H 0.7163 0.5724 0.1656 0.129 Uiso 1 1 calc R
H47B H 0.7106 0.6263 0.2816 0.129 Uiso 1 1 calc R
H45C H 0.6772 0.4951 0.2480 0.129 Uiso 1 1 calc R
C22 C 0.7676(2) 0.4619(4) 0.2718(5) 0.0521(16) Uani 1 1 d .
H43A H 0.7638 0.4396 0.3462 0.062 Uiso 1 1 calc R
H44B H 0.8029 0.5165 0.2639 0.062 Uiso 1 1 calc R
C9 C 0.8360(2) -0.0451(4) 0.2424(8) 0.0616(15) Uani 1 1 d .
C30 C 0.9969(2) 0.0618(7) 0.2307(10) 0.104(3) Uani 1 1 d .
H65A H 1.0020 0.1543 0.2498 0.156 Uiso 1 1 calc R
H64B H 1.0168 0.0447 0.1649 0.156 Uiso 1 1 calc R
H66C H 1.0134 0.0057 0.2849 0.156 Uiso 1 1 calc R
C5 C 0.8394(3) 0.0073(6) 0.1363(5) 0.0654(17) Uani 1 1 d .
C32 C 0.7858(3) -0.1236(6) 0.2861(6) 0.088(2) Uani 1 1 d .
H70A H 0.7515 -0.1121 0.2419 0.132 Uiso 1 1 calc R
H72B H 0.7769 -0.0927 0.3563 0.132 Uiso 1 1 calc R
H71C H 0.7963 -0.2169 0.2885 0.132 Uiso 1 1 calc R
C6 C 0.8978(3) 0.0631(7) 0.1222(5) 0.0770(19) Uani 1 1 d .
C8 C 0.8938(3) -0.0333(5) 0.2898(5) 0.0679(19) Uani 1 1 d .
C31 C 0.9089(4) -0.0911(6) 0.3961(7) 0.094(2) Uani 1 1 d .
H67A H 0.9512 -0.0952 0.4038 0.141 Uiso 1 1 calc R
H68B H 0.8926 -0.1797 0.4018 0.141 Uiso 1 1 calc R
H69C H 0.8925 -0.0352 0.4506 0.141 Uiso 1 1 calc R
C29 C 0.9235(4) 0.1167(11) 0.0191(7) 0.128(3) Uani 1 1 d .
H62A H 0.9345 0.0430 -0.0255 0.191 Uiso 1 1 calc R
H63B H 0.9578 0.1704 0.0341 0.191 Uiso 1 1 calc R
H61C H 0.8942 0.1706 -0.0161 0.191 Uiso 1 1 calc R
C7 C 0.9313(2) 0.0315(6) 0.2186(6) 0.074(2) Uani 1 1 d .
B11 B 0.8853(2) 0.3054(5) 0.4887(4) 0.0386(11) Uani 1 1 d .
B10 B 0.9337(2) 0.3849(5) 0.3972(4) 0.0393(11) Uani 1 1 d .
C28 C 0.7948(4) -0.0118(8) 0.0489(6) 0.099(3) Uani 1 1 d .
H60A H 0.7799 -0.1020 0.0508 0.149 Uiso 1 1 calc R
H59B H 0.8135 0.0044 -0.0181 0.149 Uiso 1 1 calc R
H58C H 0.7626 0.0500 0.0582 0.149 Uiso 1 1 calc R
B17 B 0.9612(3) 0.5360(6) 0.4586(6) 0.0549(16) Uani 1 1 d .
H38 H 0.9727 0.6253 0.4118 0.066 Uiso 1 1 calc R
B16 B 0.8828(3) 0.4081(7) 0.6064(5) 0.0527(15) Uani 1 1 d .
H37 H 0.8431 0.4133 0.6567 0.063 Uiso 1 1 calc R
B15 B 0.9282(3) 0.2632(7) 0.6052(5) 0.0599(16) Uani 1 1 d .
H36 H 0.9174 0.1757 0.6546 0.072 Uiso 1 1 calc R
C21 C 0.9539(2) 0.4120(6) 0.6514(5) 0.0684(17) Uani 1 1 d .
H42 H 0.9611 0.4228 0.7370 0.082 Uiso 1 1 calc R
B14 B 1.0070(3) 0.3904(7) 0.4565(6) 0.0564(16) Uani 1 1 d .
H35 H 1.0477 0.3861 0.4086 0.068 Uiso 1 1 calc R
C20 C 0.9981(3) 0.4834(6) 0.5675(5) 0.0633(16) Uani 1 1 d .
H41 H 1.0362 0.5428 0.5951 0.076 Uiso 1 1 calc R
B19 B 0.9294(3) 0.5510(7) 0.5839(6) 0.0651(19) Uani 1 1 d .
H40 H 0.9203 0.6495 0.6195 0.078 Uiso 1 1 calc R
B18 B 1.0022(3) 0.3130(7) 0.5836(6) 0.066(2) Uani 1 1 d .
H39 H 1.0397 0.2587 0.6191 0.080 Uiso 1 1 calc R
B12 B 0.9608(2) 0.2489(5) 0.4789(5) 0.0468(13) Uani 1 1 d .
H33 H 0.9718 0.1504 0.4451 0.056 Uiso 1 1 calc R
B13 B 0.8871(2) 0.4859(5) 0.4804(5) 0.0441(13) Uani 1 1 d .
H34 H 0.8495 0.5430 0.4481 0.053 Uiso 1 1 calc R

loop_
_atom_site_aniso_label
_atom_site_aniso_U_11
_atom_site_aniso_U_22
_atom_site_aniso_U_33
_atom_site_aniso_U_23
_atom_site_aniso_U_13
_atom_site_aniso_U_12
Ir1 0.03847(9) 0.04046(9) 0.03431(9) -0.00734(12) 0.00136(15) -0.00719(6)
S3 0.0450(5) 0.0547(5) 0.0387(6) 0.0008(10) 0.0037(10) -0.0161(4)
S4 0.0419(6) 0.0433(6) 0.0326(6) 0.0015(5) 0.0008(5) -0.0084(5)
P2 0.0408(7) 0.0548(7) 0.0391(7) 0.0087(6) -0.0066(5) -0.0113(5)
C24 0.040(3) 0.062(3) 0.063(3) -0.003(3) -0.005(3) -0.009(2)
C25 0.058(4) 0.097(5) 0.072(4) 0.007(3) 0.002(4) -0.030(3)
C27 0.087(5) 0.238(12) 0.093(6) 0.107(8) -0.017(5) -0.051(7)
C26 0.063(4) 0.136(6) 0.049(4) 0.032(4) -0.013(3) -0.005(4)
C23 0.072(3) 0.063(3) 0.124(6) 0.007(5) -0.035(5) 0.010(2)
C22 0.054(3) 0.044(2) 0.058(5) -0.002(2) -0.005(3) -0.0014(19)
C9 0.063(3) 0.041(2) 0.081(4) -0.028(4) 0.005(4) -0.0105(19)
C30 0.051(3) 0.103(5) 0.158(10) -0.065(6) -0.002(5) 0.020(3)
C5 0.062(3) 0.070(4) 0.064(4) -0.044(3) 0.007(3) -0.017(3)
C32 0.108(5) 0.051(3) 0.106(7) -0.009(3) 0.006(4) -0.021(3)
C6 0.073(4) 0.086(4) 0.071(4) -0.040(4) 0.030(4) -0.012(3)
C8 0.078(4) 0.029(2) 0.097(5) -0.024(3) -0.009(3) 0.010(2)
C31 0.120(6) 0.050(4) 0.113(6) 0.003(4) -0.037(5) 0.012(4)
C29 0.119(7) 0.175(8) 0.088(6) -0.049(6) 0.063(6) -0.022(6)
C7 0.056(3) 0.064(3) 0.101(6) -0.042(4) 0.002(3) 0.002(3)
B11 0.041(3) 0.037(3) 0.038(3) -0.001(2) -0.004(2) 0.006(2)
B10 0.033(3) 0.040(3) 0.045(3) -0.004(2) 0.001(2) -0.003(2)
C28 0.099(6) 0.126(6) 0.073(5) -0.062(5) -0.010(4) -0.019(5)
B17 0.044(3) 0.044(3) 0.077(5) -0.015(3) -0.012(3) -0.003(2)
B16 0.038(3) 0.074(4) 0.047(3) -0.016(3) -0.006(2) 0.006(3)
B15 0.064(4) 0.064(4) 0.051(4) 0.006(3) -0.013(3) 0.005(3)
C21 0.061(3) 0.090(4) 0.054(3) -0.025(3) -0.023(3) 0.008(3)
B14 0.036(3) 0.066(4) 0.068(4) -0.027(3) -0.004(3) 0.002(3)
C20 0.043(3) 0.068(4) 0.079(4) -0.030(3) -0.014(3) -0.001(3)
B19 0.049(4) 0.067(4) 0.079(5) -0.042(4) -0.010(3) 0.008(3)
B18 0.054(4) 0.074(4) 0.072(5) -0.011(4) -0.028(4) 0.014(3)
B12 0.042(3) 0.043(3) 0.055(3) -0.006(3) -0.013(3) 0.008(2)
B13 0.038(3) 0.039(3) 0.056(3) -0.016(3) -0.010(2) 0.005(2)

loop_
_atom_type_symbol
_atom_type_description
_atom_type_scat_dispersion_real
_atom_type_scat_dispersion_imag
_atom_type_scat_source
C C 0.0033 0.0016 'International Tables Vol C Tables 4.2.6.8 and 6.1.1.4'
Ir Ir -1.4442 7.9887 'International Tables Vol C Tables 4.2.6.8 and 6.1.1.4'
P P 0.1023 0.0942 'International Tables Vol C Tables 4.2.6.8 and 6.1.1.4'
S S 0.1246 0.1234 'International Tables Vol C Tables 4.2.6.8 and 6.1.1.4'
B B 0.0013 0.0007 'International Tables Vol C Tables 4.2.6.8 and 6.1.1.4'
H H 0.0000 0.0000 'International Tables Vol C Tables 4.2.6.8 and 6.1.1.4'

loop_
_geom_angle_atom_site_label_1
_geom_angle_atom_site_label_2
_geom_angle_atom_site_label_3
_geom_angle
C6 Ir1 C9 63.6(3)
C6 Ir1 C5 38.0(2)
C9 Ir1 C5 38.0(3)
C6 Ir1 P2 114.3(2)
C9 Ir1 P2 115.56(15)
C5 Ir1 P2 97.78(18)
C6 Ir1 C7 38.1(3)
C9 Ir1 C7 61.47(19)
C5 Ir1 C7 62.2(2)
P2 Ir1 C7 152.2(2)
C6 Ir1 C8 62.3(3)
C9 Ir1 C8 37.1(2)
C5 Ir1 C8 62.1(2)
P2 Ir1 C8 152.54(16)
C7 Ir1 C8 35.4(2)
C6 Ir1 S3 98.12(17)
C9 Ir1 S3 152.86(13)
C5 Ir1 S3 134.13(17)
P2 Ir1 S3 89.74(5)
C7 Ir1 S3 91.64(15)
C8 Ir1 S3 117.60(16)
C6 Ir1 S4 153.6(2)
C9 Ir1 S4 97.4(3)
C5 Ir1 S4 133.01(18)
P2 Ir1 S4 90.02(5)
C7 Ir1 S4 117.7(2)
C8 Ir1 S4 91.44(17)
S3 Ir1 S4 91.89(6)
B10 S3 Ir1 103.90(18)
B11 S4 Ir1 103.11(18)
C22 P2 C24 103.9(3)
C22 P2 C26 104.5(3)
C24 P2 C26 99.8(3)
C22 P2 Ir1 116.22(17)
C24 P2 Ir1 115.2(2)
C26 P2 Ir1 115.3(3)
C25 C24 P2 115.4(4)
C25 C24 H54A 108.4
P2 C24 H54A 108.4
C25 C24 H53B 108.4
P2 C24 H53B 108.4
H54A C24 H53B 107.5
C24 C25 H56A 109.5
C24 C25 H55B 109.5
H56A C25 H55B 109.5
C24 C25 H57C 109.5
H56A C25 H57C 109.5
H55B C25 H57C 109.5
C26 C27 H52A 109.5
C26 C27 H51B 109.5
H52A C27 H51B 109.5
C26 C27 H50C 109.5
H52A C27 H50C 109.5
H51B C27 H50C 109.5
C27 C26 P2 114.5(5)
C27 C26 H48A 108.6
P2 C26 H48A 108.6
C27 C26 H49B 108.6
P2 C26 H49B 108.6
H48A C26 H49B 107.6
C22 C23 H46A 109.5
C22 C23 H47B 109.5
H46A C23 H47B 109.5
C22 C23 H45C 109.5
H46A C23 H45C 109.5
H47B C23 H45C 109.5
C23 C22 P2 115.0(5)
C23 C22 H43A 108.5
P2 C22 H43A 108.5
C23 C22 H44B 108.5
P2 C22 H44B 108.5
H43A C22 H44B 107.5
C8 C9 C5 108.1(6)
C8 C9 C32 125.4(8)
C5 C9 C32 125.3(6)
C8 C9 Ir1 74.7(3)
C5 C9 Ir1 71.5(3)
C32 C9 Ir1 129.4(4)
C7 C30 H65A 109.5
C7 C30 H64B 109.5
H65A C30 H64B 109.5
C7 C30 H66C 109.5
H65A C30 H66C 109.5
H64B C30 H66C 109.5
C6 C5 C9 107.6(5)
C6 C5 C28 124.6(7)
C9 C5 C28 127.1(6)
C6 C5 Ir1 70.3(3)
C9 C5 Ir1 70.5(3)
C28 C5 Ir1 132.1(5)
C9 C32 H70A 109.5
C9 C32 H72B 109.5
H70A C32 H72B 109.5
C9 C32 H71C 109.5
H70A C32 H71C 109.5
H72B C32 H71C 109.5
C5 C6 C7 106.5(6)
C5 C6 C29 126.1(7)
C7 C6 C29 126.2(6)
C5 C6 Ir1 71.7(3)
C7 C6 Ir1 73.9(3)
C29 C6 Ir1 129.2(6)
C7 C8 C9 108.5(6)
C7 C8 C31 128.2(6)
C9 C8 C31 123.2(7)
C7 C8 Ir1 71.9(3)
C9 C8 Ir1 68.1(3)
C31 C8 Ir1 128.4(4)
C8 C31 H67A 109.5
C8 C31 H68B 109.5
H67A C31 H68B 109.5
C8 C31 H69C 109.5
H67A C31 H69C 109.5
H68B C31 H69C 109.5
C6 C29 H62A 109.5
C6 C29 H63B 109.5
H62A C29 H63B 109.5
C6 C29 H61C 109.5
H62A C29 H61C 109.5
H63B C29 H61C 109.5
C8 C7 C6 108.9(5)
C8 C7 C30 128.2(7)
C6 C7 C30 122.8(7)
C8 C7 Ir1 72.7(3)
C6 C7 Ir1 68.0(3)
C30 C7 Ir1 127.3(4)
B10 B11 B12 60.9(3)
B10 B11 B13 60.2(3)
B12 B11 B13 106.7(4)
B10 B11 B16 107.6(4)
B12 B11 B16 105.3(4)
B13 B11 B16 58.9(3)
B10 B11 B15 107.9(4)
B12 B11 B15 58.5(3)
B13 B11 B15 105.5(4)
B16 B11 B15 58.5(3)
B10 B11 S4 117.1(3)
B12 B11 S4 120.8(3)
B13 B11 S4 122.6(3)
B16 B11 S4 126.7(4)
B15 B11 S4 125.5(4)
B11 B10 B13 60.6(3)
B11 B10 B17 107.6(4)
B13 B10 B17 58.7(3)
B11 B10 B12 60.1(3)
B13 B10 B12 106.4(4)
B17 B10 B12 105.3(4)
B11 B10 B14 107.6(4)
B13 B10 B14 105.9(4)
B17 B10 B14 59.0(3)
B12 B10 B14 58.6(3)
B11 B10 S3 117.7(3)
B13 B10 S3 121.6(3)
B17 B10 S3 125.7(4)
B12 B10 S3 122.3(3)
B14 B10 S3 125.6(4)
C5 C28 H60A 109.5
C5 C28 H59B 109.5
H60A C28 H59B 109.5
C5 C28 H58C 109.5
H60A C28 H58C 109.5
H59B C28 H58C 109.5
C20 B17 B19 59.3(4)
C20 B17 B13 104.5(5)
B19 B17 B13 59.6(4)
C20 B17 B14 58.3(4)
B19 B17 B14 108.7(5)
B13 B17 B14 108.7(4)
C20 B17 B10 105.1(4)
B19 B17 B10 108.7(4)
B13 B17 B10 60.4(3)
B14 B17 B10 60.9(3)
C20 B17 H38 124.9
B19 B17 H38 121.1
B13 B17 H38 122.5
B14 B17 H38 120.9
B10 B17 H38 121.7
C21 B16 B15 58.5(4)
C21 B16 B13 103.8(5)
B15 B16 B13 108.5(4)
C21 B16 B19 58.9(4)
B15 B16 B19 108.0(4)
B13 B16 B19 58.5(4)
C21 B16 B11 105.0(4)
B15 B16 B11 60.8(3)
B13 B16 B11 60.4(3)
B19 B16 B11 107.5(4)
C21 B16 H37 125.0
B15 B16 H37 120.9
B13 B16 H37 122.9
B19 B16 H37 122.1
B11 B16 H37 121.9
C21 B15 B18 58.9(4)
C21 B15 B12 103.9(5)
B18 B15 B12 59.2(4)
C21 B15 B16 58.7(3)
B18 B15 B16 108.5(5)
B12 B15 B16 108.3(4)
C21 B15 B11 105.0(4)
B18 B15 B11 108.2(5)
B12 B15 B11 60.3(3)
B16 B15 B11 60.6(3)
C21 B15 H36 125.0
B18 B15 H36 121.5
B12 B15 H36 122.9
B16 B15 H36 120.9
B11 B15 H36 121.9
C20 C21 B15 111.6(5)
C20 C21 B18 62.1(4)
B15 C21 B18 62.5(4)
C20 C21 B16 111.7(5)
B15 C21 B16 62.8(4)
B18 C21 B16 114.9(4)
C20 C21 B19 61.2(4)
B15 C21 B19 115.1(4)
B18 C21 B19 115.0(5)
B16 C21 B19 63.2(4)
C20 C21 H42 120.7
B15 C21 H42 118.4
B18 C21 H42 117.3
B16 C21 H42 118.1
B19 C21 H42 117.2
C20 B14 B12 103.4(5)
C20 B14 B17 58.2(4)
B12 B14 B17 107.7(4)
C20 B14 B18 58.9(4)
B12 B14 B18 58.5(4)
B17 B14 B18 107.6(5)
C20 B14 B10 104.5(4)
B12 B14 B10 60.6(3)
B17 B14 B10 60.2(3)
B18 B14 B10 107.6(4)
C20 B14 H35 125.2
B12 B14 H35 123.1
B17 B14 H35 121.6
B18 B14 H35 122.0
B10 B14 H35 122.0
C21 C20 B17 111.5(5)
C21 C20 B14 112.0(4)
B17 C20 B14 63.4(4)
C21 C20 B19 62.3(4)
B17 C20 B19 61.9(4)
B14 C20 B19 115.2(4)
C21 C20 B18 61.3(4)
B17 C20 B18 115.5(4)
B14 C20 B18 63.3(4)
B19 C20 B18 115.2(5)
C21 C20 H41 120.6
B17 C20 H41 118.3
B14 C20 H41 117.7
B19 C20 H41 117.3
B18 C20 H41 117.0
C20 B19 C21 56.5(4)
C20 B19 B13 105.0(4)
C21 B19 B13 104.4(4)
C20 B19 B17 58.8(4)
C21 B19 B17 104.5(4)
B13 B19 B17 60.7(3)
C20 B19 B16 103.7(4)
C21 B19 B16 57.9(4)
B13 B19 B16 60.3(3)
B17 B19 B16 108.5(4)
C20 B19 H40 124.9
C21 B19 H40 125.2
B13 B19 H40 122.5
B17 B19 H40 121.6
B16 B19 H40 122.4
C21 B18 C20 56.7(4)
C21 B18 B12 104.7(4)
C20 B18 B12 104.2(5)
C21 B18 B15 58.7(4)
C20 B18 B15 104.3(5)
B12 B18 B15 60.5(4)
C21 B18 B14 104.0(5)
C20 B18 B14 57.9(4)
B12 B18 B14 60.4(4)
B15 B18 B14 108.6(4)
C21 B18 H39 124.9
C20 B18 H39 125.3
B12 B18 H39 122.7
B15 B18 H39 121.7
B14 B18 H39 122.2
B18 B12 B15 60.3(4)
B18 B12 B14 61.1(4)
B15 B12 B14 109.0(4)
B18 B12 B11 109.8(4)
B15 B12 B11 61.2(3)
B14 B12 B11 108.5(4)
B18 B12 B10 109.9(4)
B15 B12 B10 108.4(4)
B14 B12 B10 60.8(3)
B11 B12 B10 59.0(3)
B18 B12 H33 120.3
B15 B12 H33 121.2
B14 B12 H33 121.0
B11 B12 H33 121.3
B10 B12 H33 121.5
B19 B13 B17 59.7(4)
B19 B13 B16 61.2(4)
B17 B13 B16 108.4(4)
B19 B13 B10 109.2(4)
B17 B13 B10 60.9(3)
B16 B13 B10 108.2(4)
B19 B13 B11 109.9(4)
B17 B13 B11 108.2(4)
B16 B13 B11 60.7(3)
B10 B13 B11 59.2(3)
B19 B13 H34 120.5
B17 B13 H34 121.7
B16 B13 H34 121.2
B10 B13 H34 121.5
B11 B13 H34 121.4

loop_
_geom_bond_atom_site_label_1
_geom_bond_atom_site_label_2
_geom_bond_distance
Ir1 C6 2.205(5)
Ir1 C9 2.210(4)
Ir1 C5 2.223(5)
Ir1 P2 2.2765(13)
Ir1 C7 2.286(5)
Ir1 C8 2.297(5)
Ir1 S3 2.3978(10)
Ir1 S4 2.4162(13)
S3 B10 1.816(6)
S4 B11 1.846(6)
P2 C22 1.816(5)
P2 C24 1.830(5)
P2 C26 1.844(6)
C24 C25 1.477(8)
C24 H54A 0.9700
C24 H53B 0.9700
C25 H56A 0.9600
C25 H55B 0.9600
C25 H57C 0.9600
C27 C26 1.512(10)
C27 H52A 0.9600
C27 H51B 0.9600
C27 H50C 0.9600
C26 H48A 0.9700
C26 H49B 0.9700
C23 C22 1.559(7)
C23 H46A 0.9600
C23 H47B 0.9600
C23 H45C 0.9600
C22 H43A 0.9700
C22 H44B 0.9700
C9 C8 1.438(8)
C9 C5 1.442(12)
C9 C32 1.484(9)
C30 C7 1.516(8)
C30 H65A 0.9600
C30 H64B 0.9600
C30 H66C 0.9600
C5 C6 1.441(8)
C5 C28 1.506(9)
C32 H70A 0.9600
C32 H72B 0.9600
C32 H71C 0.9600
C6 C7 1.468(10)
C6 C29 1.522(10)
C8 C7 1.395(9)
C8 C31 1.501(9)
C31 H67A 0.9600
C31 H68B 0.9600
C31 H69C 0.9600
C29 H62A 0.9600
C29 H63B 0.9600
C29 H61C 0.9600
B11 B10 1.776(8)
B11 B12 1.796(7)
B11 B13 1.803(6)
B11 B16 1.808(8)
B11 B15 1.812(8)
B10 B13 1.795(7)
B10 B17 1.804(7)
B10 B12 1.811(8)
B10 B14 1.816(8)
C28 H60A 0.9600
C28 H59B 0.9600
C28 H58C 0.9600
B17 C20 1.693(9)
B17 B19 1.746(10)
B17 B13 1.764(8)
B17 B14 1.781(8)
B17 H38 1.1000
B16 C21 1.700(8)
B16 B15 1.770(9)
B16 B13 1.775(9)
B16 B19 1.791(10)
B16 H37 1.1000
B15 C21 1.696(9)
B15 B18 1.761(11)
B15 B12 1.764(9)
B15 H36 1.1000
C21 C20 1.620(9)
C21 B18 1.700(9)
C21 B19 1.718(10)
C21 H42 1.1000
B14 C20 1.695(8)
B14 B12 1.776(9)
B14 B18 1.787(11)
B14 H35 1.1000
C20 B19 1.702(8)
C20 B18 1.713(9)
C20 H41 1.1000
B19 B13 1.743(8)
B19 H40 1.1000
B18 B12 1.741(8)
B18 H39 1.1000
B12 H33 1.1000
B13 H34 1.1000

loop_
_geom_torsion_atom_site_label_1
_geom_torsion_atom_site_label_2
_geom_torsion_atom_site_label_3
_geom_torsion_atom_site_label_4
_geom_torsion
C6 Ir1 S3 B10 -133.3(3)
C9 Ir1 S3 B10 -88.2(6)
C5 Ir1 S3 B10 -147.1(3)
P2 Ir1 S3 B10 112.24(18)
C7 Ir1 S3 B10 -95.6(3)
C8 Ir1 S3 B10 -70.4(3)
S4 Ir1 S3 B10 22.23(18)
C6 Ir1 S4 B11 91.1(4)
C9 Ir1 S4 B11 133.0(2)
C5 Ir1 S4 B11 148.1(3)
P2 Ir1 S4 B11 -111.21(17)
C7 Ir1 S4 B11 71.4(2)
C8 Ir1 S4 B11 96.2(2)
S3 Ir1 S4 B11 -21.47(17)
C6 Ir1 P2 C22 -146.0(3)
C9 Ir1 P2 C22 142.9(3)
C5 Ir1 P2 C22 178.2(3)
C7 Ir1 P2 C22 -140.3(4)
C8 Ir1 P2 C22 137.8(4)
S3 Ir1 P2 C22 -47.2(2)
S4 Ir1 P2 C22 44.6(2)
C6 Ir1 P2 C24 92.2(3)
C9 Ir1 P2 C24 21.2(4)
C5 Ir1 P2 C24 56.4(3)
C7 Ir1 P2 C24 98.0(4)
C8 Ir1 P2 C24 16.1(4)
S3 Ir1 P2 C24 -169.0(2)
S4 Ir1 P2 C24 -77.1(2)
C6 Ir1 P2 C26 -23.2(3)
C9 Ir1 P2 C26 -94.3(4)
C5 Ir1 P2 C26 -59.0(3)
C7 Ir1 P2 C26 -17.5(4)
C8 Ir1 P2 C26 -99.4(5)
S3 Ir1 P2 C26 75.6(3)
S4 Ir1 P2 C26 167.4(3)
C22 P2 C24 C25 -61.1(6)
C26 P2 C24 C25 -168.8(6)
Ir1 P2 C24 C25 67.2(6)
C22 P2 C26 C27 65.4(7)
C24 P2 C26 C27 172.6(7)
Ir1 P2 C26 C27 -63.4(8)
C24 P2 C22 C23 -48.2(5)
C26 P2 C22 C23 56.0(5)
Ir1 P2 C22 C23 -175.8(4)
C6 Ir1 C9 C8 78.2(4)
C5 Ir1 C9 C8 115.6(6)
P2 Ir1 C9 C8 -176.1(3)
C7 Ir1 C9 C8 35.1(4)
S3 Ir1 C9 C8 26.6(9)
S4 Ir1 C9 C8 -82.5(4)
C6 Ir1 C9 C5 -37.4(4)
P2 Ir1 C9 C5 68.3(4)
C7 Ir1 C9 C5 -80.5(4)
C8 Ir1 C9 C5 -115.6(6)
S3 Ir1 C9 C5 -88.9(6)
S4 Ir1 C9 C5 162.0(3)
C6 Ir1 C9 C32 -158.3(9)
C5 Ir1 C9 C32 -120.9(9)
P2 Ir1 C9 C32 -52.6(9)
C7 Ir1 C9 C32 158.6(9)
C8 Ir1 C9 C32 123.5(11)
S3 Ir1 C9 C32 150.2(5)
S4 Ir1 C9 C32 41.0(8)
C8 C9 C5 C6 -5.5(6)
C32 C9 C5 C6 -173.4(5)
Ir1 C9 C5 C6 60.9(4)
C8 C9 C5 C28 165.1(6)
C32 C9 C5 C28 -2.9(10)
Ir1 C9 C5 C28 -128.6(7)
C8 C9 C5 Ir1 -66.3(3)
C32 C9 C5 Ir1 125.7(6)
C9 Ir1 C5 C6 -117.9(6)
P2 Ir1 C5 C6 119.9(4)
C7 Ir1 C5 C6 -39.6(4)
C8 Ir1 C5 C6 -79.8(5)
S3 Ir1 C5 C6 22.7(5)
S4 Ir1 C5 C6 -142.7(4)
C6 Ir1 C5 C9 117.9(6)
P2 Ir1 C5 C9 -122.2(3)
C7 Ir1 C5 C9 78.3(4)
C8 Ir1 C5 C9 38.1(3)
S3 Ir1 C5 C9 140.6(3)
S4 Ir1 C5 C9 -24.8(4)
C6 Ir1 C5 C28 -119.3(9)
C9 Ir1 C5 C28 122.8(8)
P2 Ir1 C5 C28 0.6(7)
C7 Ir1 C5 C28 -158.9(8)
C8 Ir1 C5 C28 160.9(7)
S3 Ir1 C5 C28 -96.6(6)
S4 Ir1 C5 C28 98.0(7)
C9 C5 C6 C7 5.3(6)
C28 C5 C6 C7 -165.5(6)
Ir1 C5 C6 C7 66.3(4)
C9 C5 C6 C29 173.4(7)
C28 C5 C6 C29 2.6(11)
Ir1 C5 C6 C29 -125.6(8)
C9 C5 C6 Ir1 -61.0(4)
C28 C5 C6 Ir1 128.2(7)
C9 Ir1 C6 C5 37.4(4)
P2 Ir1 C6 C5 -70.4(4)
C7 Ir1 C6 C5 114.0(6)
C8 Ir1 C6 C5 79.2(4)
S3 Ir1 C6 C5 -163.8(4)
S4 Ir1 C6 C5 85.0(6)
C9 Ir1 C6 C7 -76.6(4)
C5 Ir1 C6 C7 -114.0(6)
P2 Ir1 C6 C7 175.6(3)
C8 Ir1 C6 C7 -34.8(3)
S3 Ir1 C6 C7 82.2(4)
S4 Ir1 C6 C7 -29.0(6)
C9 Ir1 C6 C29 159.4(8)
C5 Ir1 C6 C29 122.0(9)
P2 Ir1 C6 C29 51.6(7)
C7 Ir1 C6 C29 -124.0(8)
C8 Ir1 C6 C29 -158.8(8)
S3 Ir1 C6 C29 -41.8(7)
S4 Ir1 C6 C29 -153.0(6)
C5 C9 C8 C7 3.4(6)
C32 C9 C8 C7 171.4(6)
Ir1 C9 C8 C7 -60.8(4)
C5 C9 C8 C31 -173.3(5)
C32 C9 C8 C31 -5.3(9)
Ir1 C9 C8 C31 122.5(5)
C5 C9 C8 Ir1 64.2(3)
C32 C9 C8 Ir1 -127.9(7)
C6 Ir1 C8 C7 37.3(4)
C9 Ir1 C8 C7 119.4(6)
C5 Ir1 C8 C7 80.5(4)
P2 Ir1 C8 C7 127.1(4)
S3 Ir1 C8 C7 -47.2(4)
S4 Ir1 C8 C7 -140.1(3)
C6 Ir1 C8 C9 -82.1(5)
C5 Ir1 C8 C9 -38.9(5)
P2 Ir1 C8 C9 7.6(7)
C7 Ir1 C8 C9 -119.4(6)
S3 Ir1 C8 C9 -166.7(4)
S4 Ir1 C8 C9 100.5(5)
C6 Ir1 C8 C31 162.2(7)
C9 Ir1 C8 C31 -115.7(8)
C5 Ir1 C8 C31 -154.7(7)
P2 Ir1 C8 C31 -108.1(6)
C7 Ir1 C8 C31 124.8(7)
S3 Ir1 C8 C31 77.6(6)
S4 Ir1 C8 C31 -15.3(6)
C9 C8 C7 C6 -0.1(6)
C31 C8 C7 C6 176.4(5)
Ir1 C8 C7 C6 -58.5(4)
C9 C8 C7 C30 -177.3(5)
C31 C8 C7 C30 -0.8(9)
Ir1 C8 C7 C30 124.3(6)
C9 C8 C7 Ir1 58.5(3)
C31 C8 C7 Ir1 -125.0(6)
C5 C6 C7 C8 -3.3(6)
C29 C6 C7 C8 -171.3(6)
Ir1 C6 C7 C8 61.5(4)
C5 C6 C7 C30 174.1(5)
C29 C6 C7 C30 6.1(10)
Ir1 C6 C7 C30 -121.1(5)
C5 C6 C7 Ir1 -64.7(4)
C29 C6 C7 Ir1 127.2(7)
C6 Ir1 C7 C8 -119.5(5)
C9 Ir1 C7 C8 -36.8(4)
C5 Ir1 C7 C8 -80.0(4)
P2 Ir1 C7 C8 -128.0(4)
S3 Ir1 C7 C8 139.4(3)
S4 Ir1 C7 C8 46.4(4)
C9 Ir1 C7 C6 82.7(4)
C5 Ir1 C7 C6 39.4(4)
P2 Ir1 C7 C6 -8.6(6)
C8 Ir1 C7 C6 119.5(5)
S3 Ir1 C7 C6 -101.1(4)
S4 Ir1 C7 C6 165.9(3)
C6 Ir1 C7 C30 115.3(9)
C9 Ir1 C7 C30 -162.0(9)
C5 Ir1 C7 C30 154.7(9)
P2 Ir1 C7 C30 106.7(7)
C8 Ir1 C7 C30 -125.2(9)
S3 Ir1 C7 C30 14.2(8)
S4 Ir1 C7 C30 -78.8(8)
Ir1 S4 B11 B10 16.0(4)
Ir1 S4 B11 B12 -54.7(4)
Ir1 S4 B11 B13 86.4(4)
Ir1 S4 B11 B16 159.6(4)
Ir1 S4 B11 B15 -126.0(4)
B12 B11 B10 B13 -134.2(4)
B16 B11 B10 B13 -36.2(3)
B15 B11 B10 B13 -98.0(4)
S4 B11 B10 B13 113.8(4)
B12 B11 B10 B17 -97.8(4)
B13 B11 B10 B17 36.4(4)
B16 B11 B10 B17 0.2(5)
B15 B11 B10 B17 -61.5(5)
S4 B11 B10 B17 150.3(3)
B13 B11 B10 B12 134.2(4)
B16 B11 B10 B12 98.0(4)
B15 B11 B10 B12 36.3(4)
S4 B11 B10 B12 -112.0(4)
B12 B11 B10 B14 -35.6(4)
B13 B11 B10 B14 98.6(4)
B16 B11 B10 B14 62.4(5)
B15 B11 B10 B14 0.6(5)
S4 B11 B10 B14 -147.6(3)
B12 B11 B10 S3 113.2(4)
B13 B11 B10 S3 -112.6(4)
B16 B11 B10 S3 -148.8(3)
B15 B11 B10 S3 149.4(4)
S4 B11 B10 S3 1.2(5)
Ir1 S3 B10 B11 -17.9(4)
Ir1 S3 B10 B13 -88.8(4)
Ir1 S3 B10 B17 -160.8(4)
Ir1 S3 B10 B12 52.5(4)
Ir1 S3 B10 B14 124.7(4)
B11 B10 B17 C20 61.0(5)
B13 B10 B17 C20 98.3(5)
B12 B10 B17 C20 -1.9(6)
B14 B10 B17 C20 -39.3(4)
S3 B10 B17 C20 -153.1(4)
B11 B10 B17 B19 -1.2(5)
B13 B10 B17 B19 36.1(4)
B12 B10 B17 B19 -64.1(5)
B14 B10 B17 B19 -101.5(5)
S3 B10 B17 B19 144.7(4)
B11 B10 B17 B13 -37.3(4)
B12 B10 B17 B13 -100.2(4)
B14 B10 B17 B13 -137.6(5)
S3 B10 B17 B13 108.6(5)
B11 B10 B17 B14 100.4(5)
B13 B10 B17 B14 137.6(5)
B12 B10 B17 B14 37.5(4)
S3 B10 B17 B14 -113.8(5)
B10 B11 B16 C21 -60.8(5)
B12 B11 B16 C21 3.0(6)
B13 B11 B16 C21 -97.6(5)
B15 B11 B16 C21 39.7(5)
S4 B11 B16 C21 152.9(4)
B10 B11 B16 B15 -100.5(4)
B12 B11 B16 B15 -36.7(4)
B13 B11 B16 B15 -137.3(5)
S4 B11 B16 B15 113.2(5)
B10 B11 B16 B13 36.8(3)
B12 B11 B16 B13 100.6(4)
B15 B11 B16 B13 137.3(5)
S4 B11 B16 B13 -109.5(5)
B10 B11 B16 B19 0.7(5)
B12 B11 B16 B19 64.5(5)
B13 B11 B16 B19 -36.0(4)
B15 B11 B16 B19 101.3(5)
S4 B11 B16 B19 -145.6(4)
B13 B16 B15 C21 95.2(5)
B19 B16 B15 C21 33.2(4)
B11 B16 B15 C21 133.6(5)
C21 B16 B15 B18 -32.7(5)
B13 B16 B15 B18 62.5(6)
B19 B16 B15 B18 0.5(6)
B11 B16 B15 B18 101.0(5)
C21 B16 B15 B12 -95.4(5)
B13 B16 B15 B12 -0.2(6)
B19 B16 B15 B12 -62.2(6)
B11 B16 B15 B12 38.2(4)
C21 B16 B15 B11 -133.6(5)
B13 B16 B15 B11 -38.5(4)
B19 B16 B15 B11 -100.4(5)
B10 B11 B15 C21 60.3(5)
B12 B11 B15 C21 97.6(5)
B13 B11 B15 C21 -2.8(6)
B16 B11 B15 C21 -39.8(4)
S4 B11 B15 C21 -154.9(4)
B10 B11 B15 B18 -1.3(6)
B12 B11 B15 B18 36.0(4)
B13 B11 B15 B18 -64.4(5)
B16 B11 B15 B18 -101.4(5)
S4 B11 B15 B18 143.5(4)
B10 B11 B15 B12 -37.3(4)
B13 B11 B15 B12 -100.4(4)
B16 B11 B15 B12 -137.4(5)
S4 B11 B15 B12 107.5(5)
B10 B11 B15 B16 100.1(4)
B12 B11 B15 B16 137.4(5)
B13 B11 B15 B16 37.0(4)
S4 B11 B15 B16 -115.0(5)
B18 B15 C21 C20 39.1(5)
B12 B15 C21 C20 -0.9(6)
B16 B15 C21 C20 -104.1(5)
B11 B15 C21 C20 -63.4(6)
B12 B15 C21 B18 -40.1(4)
B16 B15 C21 B18 -143.3(5)
B11 B15 C21 B18 -102.5(5)
B18 B15 C21 B16 143.3(5)
B12 B15 C21 B16 103.2(4)
B11 B15 C21 B16 40.8(4)
B18 B15 C21 B19 106.4(6)
B12 B15 C21 B19 66.4(6)
B16 B15 C21 B19 -36.8(5)
B11 B15 C21 B19 3.9(6)
B15 B16 C21 C20 104.0(5)
B13 B16 C21 C20 0.5(5)
B19 B16 C21 C20 -38.5(4)
B11 B16 C21 C20 63.1(5)
B13 B16 C21 B15 -103.5(4)
B19 B16 C21 B15 -142.5(5)
B11 B16 C21 B15 -40.9(4)
B15 B16 C21 B18 35.8(5)
B13 B16 C21 B18 -67.7(6)
B19 B16 C21 B18 -106.8(6)
B11 B16 C21 B18 -5.1(7)
B15 B16 C21 B19 142.5(5)
B13 B16 C21 B19 39.1(4)
B11 B16 C21 B19 101.7(5)
B19 B17 B14 C20 -32.5(4)
B13 B17 B14 C20 -95.8(5)
B10 B17 B14 C20 -134.0(5)
C20 B17 B14 B12 95.1(5)
B19 B17 B14 B12 62.5(5)
B13 B17 B14 B12 -0.7(6)
B10 B17 B14 B12 -38.9(4)
C20 B17 B14 B18 33.4(4)
B19 B17 B14 B18 0.9(5)
B13 B17 B14 B18 -62.4(6)
B10 B17 B14 B18 -100.6(5)
C20 B17 B14 B10 134.0(5)
B19 B17 B14 B10 101.5(4)
B13 B17 B14 B10 38.2(4)
B11 B10 B14 C20 -61.2(5)
B13 B10 B14 C20 2.4(6)
B17 B10 B14 C20 39.2(4)
B12 B10 B14 C20 -97.4(5)
S3 B10 B14 C20 153.1(4)
B11 B10 B14 B12 36.2(4)
B13 B10 B14 B12 99.8(4)
B17 B10 B14 B12 136.6(5)
S3 B10 B14 B12 -109.4(5)
B11 B10 B14 B17 -100.4(5)
B13 B10 B14 B17 -36.8(4)
B12 B10 B14 B17 -136.6(5)
S3 B10 B14 B17 114.0(5)
B11 B10 B14 B18 0.2(5)
B13 B10 B14 B18 63.8(5)
B17 B10 B14 B18 100.6(5)
B12 B10 B14 B18 -36.0(4)
S3 B10 B14 B18 -145.4(4)
B15 C21 C20 B17 68.8(6)
B18 C21 C20 B17 108.1(5)
B16 C21 C20 B17 0.6(6)
B19 C21 C20 B17 -38.8(4)
B15 C21 C20 B14 -0.2(6)
B18 C21 C20 B14 39.1(4)
B16 C21 C20 B14 -68.4(6)
B19 C21 C20 B14 -107.8(5)
B15 C21 C20 B19 107.6(5)
B18 C21 C20 B19 146.9(4)
B16 C21 C20 B19 39.4(4)
B15 C21 C20 B18 -39.3(4)
B16 C21 C20 B18 -107.5(5)
B19 C21 C20 B18 -146.9(4)
B19 B17 C20 C21 38.9(4)
B13 B17 C20 C21 -1.4(5)
B14 B17 C20 C21 -104.7(5)
B10 B17 C20 C21 -64.1(6)
B19 B17 C20 B14 143.7(5)
B13 B17 C20 B14 103.3(4)
B10 B17 C20 B14 40.6(4)
B13 B17 C20 B19 -40.4(4)
B14 B17 C20 B19 -143.7(5)
B10 B17 C20 B19 -103.1(5)
B19 B17 C20 B18 106.3(6)
B13 B17 C20 B18 66.0(6)
B14 B17 C20 B18 -37.3(5)
B10 B17 C20 B18 3.3(7)
B12 B14 C20 C21 1.2(6)
B17 B14 C20 C21 103.9(5)
B18 B14 C20 C21 -38.3(5)
B10 B14 C20 C21 63.7(6)
B12 B14 C20 B17 -102.7(4)
B18 B14 C20 B17 -142.2(5)
B10 B14 C20 B17 -40.1(4)
B12 B14 C20 B19 -67.5(6)
B17 B14 C20 B19 35.3(5)
B18 B14 C20 B19 -106.9(6)
B10 B14 C20 B19 -4.9(7)
B12 B14 C20 B18 39.5(4)
B17 B14 C20 B18 142.2(5)
B10 B14 C20 B18 102.1(5)
B17 C20 B19 C21 138.6(4)
B14 C20 B19 C21 102.8(5)
B18 C20 B19 C21 32.0(5)
C21 C20 B19 B13 -97.6(5)
B17 C20 B19 B13 41.1(4)
B14 C20 B19 B13 5.2(7)
B18 C20 B19 B13 -65.6(6)
C21 C20 B19 B17 -138.6(4)
B14 C20 B19 B17 -35.8(5)
B18 C20 B19 B17 -106.7(5)
C21 C20 B19 B16 -35.2(4)
B17 C20 B19 B16 103.5(4)
B14 C20 B19 B16 67.6(6)
B18 C20 B19 B16 -3.2(6)
B15 C21 B19 C20 -102.0(5)
B18 C21 B19 C20 -32.2(4)
B16 C21 B19 C20 -138.7(4)
C20 C21 B19 B13 98.6(4)
B15 C21 B19 B13 -3.3(6)
B18 C21 B19 B13 66.5(6)
B16 C21 B19 B13 -40.0(4)
C20 C21 B19 B17 35.7(4)
B15 C21 B19 B17 -66.3(6)
B18 C21 B19 B17 3.5(6)
B16 C21 B19 B17 -103.0(4)
C20 C21 B19 B16 138.7(4)
B15 C21 B19 B16 36.7(5)
B18 C21 B19 B16 106.5(5)
B13 B17 B19 C20 133.3(4)
B14 B17 B19 C20 32.2(4)
B10 B17 B19 C20 96.8(4)
C20 B17 B19 C21 -34.7(4)
B13 B17 B19 C21 98.6(4)
B14 B17 B19 C21 -2.5(5)
B10 B17 B19 C21 62.1(5)
C20 B17 B19 B13 -133.3(4)
B14 B17 B19 B13 -101.2(4)
B10 B17 B19 B13 -36.5(4)
C20 B17 B19 B16 -95.2(5)
B13 B17 B19 B16 38.1(4)
B14 B17 B19 B16 -63.0(5)
B10 B17 B19 B16 1.6(6)
C21 B16 B19 C20 34.5(4)
B15 B16 B19 C20 1.5(6)
B13 B16 B19 C20 -99.6(5)
B11 B16 B19 C20 -62.8(5)
B15 B16 B19 C21 -33.1(4)
B13 B16 B19 C21 -134.2(4)
B11 B16 B19 C21 -97.3(4)
C21 B16 B19 B13 134.2(4)
B15 B16 B19 B13 101.1(5)
B11 B16 B19 B13 36.9(4)
C21 B16 B19 B17 95.8(5)
B15 B16 B19 B17 62.8(6)
B13 B16 B19 B17 -38.3(4)
B11 B16 B19 B17 -1.5(6)
B15 C21 B18 C20 138.4(5)
B16 C21 B18 C20 102.5(6)
B19 C21 B18 C20 31.9(4)
C20 C21 B18 B12 -97.5(5)
B15 C21 B18 B12 40.9(4)
B16 C21 B18 B12 5.0(7)
B19 C21 B18 B12 -65.6(6)
C20 C21 B18 B15 -138.4(5)
B16 C21 B18 B15 -35.9(5)
B19 C21 B18 B15 -106.5(5)
C20 C21 B18 B14 -34.9(4)
B15 C21 B18 B14 103.5(5)
B16 C21 B18 B14 67.6(6)
B19 C21 B18 B14 -3.0(6)
B17 C20 B18 C21 -101.7(6)
B14 C20 B18 C21 -139.1(4)
B19 C20 B18 C21 -32.3(5)
C21 C20 B18 B12 98.5(5)
B17 C20 B18 B12 -3.2(7)
B14 C20 B18 B12 -40.6(4)
B19 C20 B18 B12 66.2(7)
C21 C20 B18 B15 35.8(4)
B17 C20 B18 B15 -65.8(7)
B14 C20 B18 B15 -103.2(5)
B19 C20 B18 B15 3.5(7)
C21 C20 B18 B14 139.1(4)
B17 C20 B18 B14 37.4(5)
B19 C20 B18 B14 106.8(5)
B12 B15 B18 C21 133.3(5)
B16 B15 B18 C21 32.6(4)
B11 B15 B18 C21 96.9(5)
C21 B15 B18 C20 -34.9(4)
B12 B15 B18 C20 98.4(5)
B16 B15 B18 C20 -2.3(6)
B11 B15 B18 C20 61.9(6)
C21 B15 B18 B12 -133.3(5)
B16 B15 B18 B12 -100.7(5)
B11 B15 B18 B12 -36.5(4)
C21 B15 B18 B14 -95.4(5)
B12 B15 B18 B14 37.9(4)
B16 B15 B18 B14 -62.8(6)
B11 B15 B18 B14 1.5(6)
C20 B14 B18 C21 34.3(4)
B12 B14 B18 C21 -99.2(5)
B17 B14 B18 C21 1.2(5)
B10 B14 B18 C21 -62.3(5)
B12 B14 B18 C20 -133.5(4)
B17 B14 B18 C20 -33.1(4)
B10 B14 B18 C20 -96.6(4)
C20 B14 B18 B12 133.5(4)
B17 B14 B18 B12 100.4(4)
B10 B14 B18 B12 36.9(4)
C20 B14 B18 B15 95.6(5)
B12 B14 B18 B15 -38.0(4)
B17 B14 B18 B15 62.4(5)
B10 B14 B18 B15 -1.1(6)
C21 B18 B12 B15 -40.0(5)
C20 B18 B12 B15 -98.7(5)
B14 B18 B12 B15 -138.0(4)
C21 B18 B12 B14 98.0(5)
C20 B18 B12 B14 39.3(4)
B15 B18 B12 B14 138.0(4)
C21 B18 B12 B11 -2.7(6)
C20 B18 B12 B11 -61.4(6)
B15 B18 B12 B11 37.2(4)
B14 B18 B12 B11 -100.7(4)
C21 B18 B12 B10 60.4(6)
C20 B18 B12 B10 1.7(6)
B15 B18 B12 B10 100.4(5)
B14 B18 B12 B10 -37.6(4)
C21 B15 B12 B18 39.9(4)
B16 B15 B12 B18 101.1(5)
B11 B15 B12 B18 139.5(4)
C21 B15 B12 B14 1.6(5)
B18 B15 B12 B14 -38.3(4)
B16 B15 B12 B14 62.8(6)
B11 B15 B12 B14 101.2(4)
C21 B15 B12 B11 -99.6(4)
B18 B15 B12 B11 -139.5(4)
B16 B15 B12 B11 -38.4(4)
C21 B15 B12 B10 -63.0(5)
B18 B15 B12 B10 -102.9(4)
B16 B15 B12 B10 -1.8(6)
B11 B15 B12 B10 36.6(4)
C20 B14 B12 B18 -39.6(4)
B17 B14 B12 B18 -100.2(5)
B10 B14 B12 B18 -138.9(4)
C20 B14 B12 B15 -1.7(5)
B17 B14 B12 B15 -62.2(6)
B18 B14 B12 B15 38.0(4)
B10 B14 B12 B15 -101.0(4)
C20 B14 B12 B11 63.3(5)
B17 B14 B12 B11 2.8(6)
B18 B14 B12 B11 103.0(5)
B10 B14 B12 B11 -36.0(4)
C20 B14 B12 B10 99.3(4)
B17 B14 B12 B10 38.7(4)
B18 B14 B12 B10 138.9(4)
B10 B11 B12 B18 101.8(5)
B13 B11 B12 B18 61.3(5)
B16 B11 B12 B18 -0.2(6)
B15 B11 B12 B18 -36.9(5)
S4 B11 B12 B18 -152.2(4)
B10 B11 B12 B15 138.7(4)
B13 B11 B12 B15 98.2(4)
B16 B11 B12 B15 36.7(4)
S4 B11 B12 B15 -115.3(5)
B10 B11 B12 B14 36.8(4)
B13 B11 B12 B14 -3.7(5)
B16 B11 B12 B14 -65.2(5)
B15 B11 B12 B14 -102.0(5)
S4 B11 B12 B14 142.7(4)
B13 B11 B12 B10 -40.5(4)
B16 B11 B12 B10 -102.0(4)
B15 B11 B12 B10 -138.7(4)
S4 B11 B12 B10 106.0(4)
B11 B10 B12 B18 -101.8(5)
B13 B10 B12 B18 -61.2(5)
B17 B10 B12 B18 0.1(6)
B14 B10 B12 B18 37.7(4)
S3 B10 B12 B18 152.6(4)
B11 B10 B12 B15 -37.5(4)
B13 B10 B12 B15 3.1(5)
B17 B10 B12 B15 64.3(5)
B14 B10 B12 B15 101.9(5)
S3 B10 B12 B15 -143.2(4)
B11 B10 B12 B14 -139.5(4)
B13 B10 B12 B14 -98.9(4)
B17 B10 B12 B14 -37.6(4)
S3 B10 B12 B14 114.9(4)
B13 B10 B12 B11 40.6(3)
B17 B10 B12 B11 101.9(4)
B14 B10 B12 B11 139.5(4)
S3 B10 B12 B11 -105.7(4)
C20 B19 B13 B17 -40.1(4)
C21 B19 B13 B17 -98.7(4)
B16 B19 B13 B17 -137.6(4)
C20 B19 B13 B16 97.5(5)
C21 B19 B13 B16 38.9(4)
B17 B19 B13 B16 137.6(4)
C20 B19 B13 B10 -3.3(6)
C21 B19 B13 B10 -61.9(5)
B17 B19 B13 B10 36.8(4)
B16 B19 B13 B10 -100.8(4)
C20 B19 B13 B11 59.9(6)
C21 B19 B13 B11 1.3(6)
B17 B19 B13 B11 100.0(4)
B16 B19 B13 B11 -37.6(4)
C20 B17 B13 B19 40.2(4)
B14 B17 B13 B19 101.2(5)
B10 B17 B13 B19 139.6(5)
C20 B17 B13 B16 1.7(5)
B19 B17 B13 B16 -38.5(4)
B14 B17 B13 B16 62.7(6)
B10 B17 B13 B16 101.1(4)
C20 B17 B13 B10 -99.4(4)
B19 B17 B13 B10 -139.6(5)
B14 B17 B13 B10 -38.4(4)
C20 B17 B13 B11 -62.6(5)
B19 B17 B13 B11 -102.8(5)
B14 B17 B13 B11 -1.6(6)
B10 B17 B13 B11 36.8(4)
C21 B16 B13 B19 -39.2(4)
B15 B16 B13 B19 -100.2(5)
B11 B16 B13 B19 -138.9(4)
C21 B16 B13 B17 -1.4(5)
B15 B16 B13 B17 -62.4(5)
B19 B16 B13 B17 37.9(4)
B11 B16 B13 B17 -101.0(4)
C21 B16 B13 B10 63.1(5)
B15 B16 B13 B10 2.2(5)
B19 B16 B13 B10 102.4(4)
B11 B16 B13 B10 -36.5(3)
C21 B16 B13 B11 99.6(4)
B15 B16 B13 B11 38.6(4)
B19 B16 B13 B11 138.9(4)
B11 B10 B13 B19 102.2(5)
B17 B10 B13 B19 -36.3(4)
B12 B10 B13 B19 61.8(5)
B14 B10 B13 B19 0.5(6)
S3 B10 B13 B19 -151.6(4)
B11 B10 B13 B17 138.5(4)
B12 B10 B13 B17 98.2(4)
B14 B10 B13 B17 36.9(4)
S3 B10 B13 B17 -115.3(5)
B11 B10 B13 B16 37.1(4)
B17 B10 B13 B16 -101.4(5)
B12 B10 B13 B16 -3.2(5)
B14 B10 B13 B16 -64.5(5)
S3 B10 B13 B16 143.4(4)
B17 B10 B13 B11 -138.5(4)
B12 B10 B13 B11 -40.3(3)
B14 B10 B13 B11 -101.6(4)
S3 B10 B13 B11 106.2(4)
B10 B11 B13 B19 -101.1(4)
B12 B11 B13 B19 -60.3(5)
B16 B11 B13 B19 37.8(4)
B15 B11 B13 B19 0.9(6)
S4 B11 B13 B19 154.0(4)
B10 B11 B13 B17 -37.5(4)
B12 B11 B13 B17 3.3(5)
B16 B11 B13 B17 101.3(5)
B15 B11 B13 B17 64.5(5)
S4 B11 B13 B17 -142.4(4)
B10 B11 B13 B16 -138.9(4)
B12 B11 B13 B16 -98.1(4)
B15 B11 B13 B16 -36.9(4)
S4 B11 B13 B16 116.2(5)
B12 B11 B13 B10 40.8(4)
B16 B11 B13 B10 138.9(4)
B15 B11 B13 B10 102.0(4)
S4 B11 B13 B10 -104.9(4)
